data_8102711
loop_
_publ_author_name
Wei-Qiu

_publ_section_title
;
 Crystal structure of
 aqua(2-(2pyridyl)benzimidazole)-(methanedisulfonato)copper(II),
 Cu(H2O)(C12H8N3)[CH2(SO3)2]
;
_journal_issue 2
_journal_name_full 'Zeitschrift f\"ur Kristallographie - New Crystal Structures'
_journal_page_first 353
_journal_volume 225
_journal_year 2010
_chemical_formula_moiety 'C13 H12 Cu N3 O7 S2'
_chemical_formula_sum 'C13 H12 Cu N3 O7 S2'
_chemical_formula_weight 449.92
_chemical_melting_point ?
_chemical_name_systematic
;
Crystal structure of
aqua-(2-(2-pyridyl)benzimidazole)copper(II)methanedisulfonate,Cu(H~2~O)\
(C~12~H~8~N~3~)[CH~2~(SO~3~)~2~]

;
_space_group_IT_number 2
_symmetry_cell_setting triclinic
_symmetry_space_group_name_Hall '-P 1'
_symmetry_space_group_name_H-M 'P -1'
_atom_sites_solution_hydrogens geom
_atom_sites_solution_primary direct
_atom_sites_solution_secondary difmap
_audit_creation_method SHELXL-97
_cell_angle_alpha 109.022(5)
_cell_angle_beta 99.214(5)
_cell_angle_gamma 101.017(5)
_cell_formula_units_Z 2
_cell_length_a 6.9522(4)
_cell_length_b 11.2534(6)
_cell_length_c 11.4833(7)
_cell_measurement_reflns_used 2976
_cell_measurement_temperature 293(2)
_cell_measurement_theta_max 29.2181
_cell_measurement_theta_min 3.0665
_cell_volume 809.40(9)
_computing_cell_refinement CrysAlis
_computing_data_collection 'CrysAlis [1]'
_computing_data_reduction CrysAlis
_computing_structure_refinement 'SHELXL-97 [3](Sheldrick, 1997)'
_computing_structure_solution 'SHELXS-97 [2]'
_diffrn_ambient_temperature 293(2)
_diffrn_detector_area_resol_mean 10.0
_diffrn_measured_fraction_theta_full 0.991
_diffrn_measured_fraction_theta_max 0.824
_diffrn_measurement_device_type 'Oxford Diffraction Gemini R Ultra'
_diffrn_measurement_method '\w scan'
_diffrn_radiation_monochromator graphite
_diffrn_radiation_source 'fine-focus sealed tube'
_diffrn_radiation_type MoK\a
_diffrn_radiation_wavelength 0.71073
_diffrn_reflns_av_R_equivalents 0.0207
_diffrn_reflns_av_sigmaI/netI 0.0528
_diffrn_reflns_limit_h_max 9
_diffrn_reflns_limit_h_min -9
_diffrn_reflns_limit_k_max 14
_diffrn_reflns_limit_k_min -15
_diffrn_reflns_limit_l_max 15
_diffrn_reflns_limit_l_min -9
_diffrn_reflns_number 5630
_diffrn_reflns_theta_full 25.00
_diffrn_reflns_theta_max 29.28
_diffrn_reflns_theta_min 3.07
_exptl_absorpt_coefficient_mu 1.652
_exptl_absorpt_correction_T_max 1.00000
_exptl_absorpt_correction_T_min 0.94398
_exptl_absorpt_correction_type multi-scan
_exptl_crystal_colour blue
_exptl_crystal_density_diffrn 1.846
_exptl_crystal_density_method 'not measured'
_exptl_crystal_description block
_exptl_crystal_F_000 456
_exptl_crystal_size_max 0.16
_exptl_crystal_size_mid 0.14
_exptl_crystal_size_min 0.11
_refine_diff_density_max 0.586
_refine_diff_density_min -0.379
_refine_diff_density_rms 0.067
_refine_ls_extinction_coef 0.0278(13)
_refine_ls_extinction_expression Fc^*^=kFc[1+0.001xFc^2^\l^3^/sin(2\q)]^-1/4^
_refine_ls_extinction_method SHELXL
_refine_ls_goodness_of_fit_ref 0.925
_refine_ls_hydrogen_treatment mixed
_refine_ls_matrix_type full
_refine_ls_number_parameters 242
_refine_ls_number_reflns 3639
_refine_ls_number_restraints 3
_refine_ls_restrained_S_all 0.925
_refine_ls_R_factor_all 0.0433
_refine_ls_R_factor_gt 0.0303
_refine_ls_shift/su_max 0.001
_refine_ls_shift/su_mean 0.000
_refine_ls_structure_factor_coef Fsqd
_refine_ls_weighting_details 'calc w=1/[\s^2^(Fo^2^)+(0.0313P)^2^+0.0000P] where P=(Fo^2^+2Fc^2^)/3'
_refine_ls_weighting_scheme calc
_refine_ls_wR_factor_gt 0.0655
_refine_ls_wR_factor_ref 0.0675
_reflns_number_gt 2708
_reflns_number_total 3639
_reflns_threshold_expression >2sigma(I)
_cod_data_source_file 1267-2989.cff
_cod_data_source_block kan
_cod_depositor_comments
;
The following automatic conversions were performed:

'_chemical_melting_point' value 'not measured' was changed to '?' -
the value is undefined or not given.

Automatic conversion script
Id: cif_fix_values 1569 2011-02-09 13:29:24Z adriana 
;
_cod_original_cell_volume 809.39(8)
_cod_original_sg_symbol_H-M P-1
_cod_database_code 8102711

loop_
_symmetry_equiv_pos_as_xyz
'x, y, z'
'-x, -y, -z'

loop_
_atom_site_label
_atom_site_type_symbol
_atom_site_fract_x
_atom_site_fract_y
_atom_site_fract_z
_atom_site_U_iso_or_equiv
_atom_site_adp_type
_atom_site_occupancy
_atom_site_symmetry_multiplicity
_atom_site_calc_flag
_atom_site_refinement_flags
_atom_site_disorder_assembly
_atom_site_disorder_group
Cu Cu 0.26586(4) -0.19871(3) 0.15540(3) 0.02641(11) Uani 1 1 d . . .
S2 S -0.22990(8) -0.24862(6) 0.20413(6) 0.02807(16) Uani 1 1 d . . .
S1 S 0.15090(9) -0.18638(6) 0.40846(6) 0.02922(16) Uani 1 1 d . . .
O1 O -0.3595(2) -0.16943(15) 0.17389(18) 0.0335(4) Uani 1 1 d . . .
O5 O 0.1146(2) -0.32609(15) 0.37021(18) 0.0357(4) Uani 1 1 d . . .
O2 O -0.3438(2) -0.36772(16) 0.2093(2) 0.0419(5) Uani 1 1 d . . .
O6 O 0.2861(2) -0.13469(15) 0.33943(16) 0.0317(4) Uani 1 1 d . . .
O3 O -0.0906(2) -0.26838(18) 0.12274(18) 0.0399(5) Uani 1 1 d . . .
OW O 0.2594(2) -0.37795(17) 0.15155(18) 0.0323(4) Uani 1 1 d D . .
O4 O 0.2150(3) -0.11352(17) 0.54201(18) 0.0416(5) Uani 1 1 d . . .
C10 C 0.2000(4) -0.2866(2) -0.2863(3) 0.0348(6) Uani 1 1 d . . .
H10 H 0.1875 -0.3003 -0.3719 0.042 Uiso 1 1 calc R . .
N2 N 0.2570(3) 0.09081(18) 0.0229(2) 0.0285(5) Uani 1 1 d . . .
C13 C -0.0830(4) -0.1525(2) 0.3606(3) 0.0349(6) Uani 1 1 d . . .
H13A H -0.1646 -0.1625 0.4195 0.042 Uiso 1 1 calc R . .
H13B H -0.0550 -0.0619 0.3690 0.042 Uiso 1 1 calc R . .
C5 C 0.2868(4) 0.3078(2) 0.1947(3) 0.0377(7) Uani 1 1 d . . .
H5 H 0.2758 0.3556 0.1426 0.045 Uiso 1 1 calc R . .
C6 C 0.2778(3) 0.1755(2) 0.1456(3) 0.0284(6) Uani 1 1 d . . .
N3 N 0.2356(3) -0.24860(17) -0.03232(19) 0.0251(4) Uani 1 1 d . . .
C7 C 0.2597(3) -0.0261(2) 0.0313(2) 0.0251(5) Uani 1 1 d . . .
C11 C 0.1973(4) -0.3885(2) -0.2442(3) 0.0344(6) Uani 1 1 d . . .
H11 H 0.1833 -0.4719 -0.3015 0.041 Uiso 1 1 calc R . .
N1 N 0.2799(3) -0.02396(17) 0.1476(2) 0.0257(4) Uani 1 1 d . . .
C9 C 0.2215(3) -0.1636(2) -0.1989(3) 0.0301(6) Uani 1 1 d . . .
H9 H 0.2245 -0.0928 -0.2242 0.036 Uiso 1 1 calc R . .
C4 C 0.3125(4) 0.3639(3) 0.3228(3) 0.0445(7) Uani 1 1 d . . .
H4 H 0.3168 0.4517 0.3583 0.053 Uiso 1 1 calc R . .
C1 C 0.2937(3) 0.1029(2) 0.2244(2) 0.0265(5) Uani 1 1 d . . .
C8 C 0.2383(3) -0.1486(2) -0.0744(2) 0.0251(5) Uani 1 1 d . . .
C12 C 0.2151(3) -0.3669(2) -0.1186(3) 0.0307(6) Uani 1 1 d . . .
H12 H 0.2129 -0.4366 -0.0918 0.037 Uiso 1 1 calc R . .
C3 C 0.3326(4) 0.2930(3) 0.4026(3) 0.0434(7) Uani 1 1 d . . .
H3 H 0.3514 0.3350 0.4895 0.052 Uiso 1 1 calc R . .
C2 C 0.3250(4) 0.1623(2) 0.3544(3) 0.0370(6) Uani 1 1 d . . .
H2 H 0.3403 0.1157 0.4075 0.044 Uiso 1 1 calc R . .
H1B H 0.378(2) -0.386(3) 0.160(3) 0.056 Uiso 1 1 d D . .
H1A H 0.204(3) -0.384(3) 0.211(2) 0.056 Uiso 1 1 d D . .

loop_
_atom_site_aniso_label
_atom_site_aniso_U_11
_atom_site_aniso_U_22
_atom_site_aniso_U_33
_atom_site_aniso_U_23
_atom_site_aniso_U_13
_atom_site_aniso_U_12
Cu 0.03051(17) 0.02558(17) 0.0291(2) 0.01543(13) 0.00932(13) 0.00956(12)
S2 0.0257(3) 0.0312(3) 0.0327(4) 0.0157(3) 0.0093(3) 0.0109(3)
S1 0.0345(3) 0.0315(3) 0.0269(4) 0.0160(3) 0.0077(3) 0.0109(3)
O1 0.0313(9) 0.0341(9) 0.0426(12) 0.0221(9) 0.0080(8) 0.0122(8)
O5 0.0397(9) 0.0327(9) 0.0440(12) 0.0228(9) 0.0140(9) 0.0119(8)
O2 0.0333(9) 0.0354(10) 0.0671(15) 0.0297(10) 0.0123(9) 0.0128(8)
O6 0.0363(9) 0.0314(9) 0.0260(11) 0.0133(8) 0.0051(8) 0.0031(7)
O3 0.0257(9) 0.0588(12) 0.0299(12) 0.0100(9) 0.0083(8) 0.0090(8)
OW 0.0307(9) 0.0317(9) 0.0435(13) 0.0199(9) 0.0160(8) 0.0120(8)
O4 0.0536(11) 0.0482(11) 0.0256(11) 0.0162(9) 0.0066(9) 0.0170(9)
C10 0.0339(13) 0.0412(15) 0.0294(16) 0.0136(13) 0.0067(12) 0.0098(12)
N2 0.0287(10) 0.0246(10) 0.0346(14) 0.0138(10) 0.0063(9) 0.0084(8)
C13 0.0404(14) 0.0412(14) 0.0289(16) 0.0134(12) 0.0115(12) 0.0203(12)
C5 0.0365(14) 0.0271(13) 0.052(2) 0.0179(14) 0.0104(14) 0.0091(11)
C6 0.0221(11) 0.0283(12) 0.0385(17) 0.0160(12) 0.0077(11) 0.0078(10)
N3 0.0250(10) 0.0256(10) 0.0278(13) 0.0119(9) 0.0074(9) 0.0091(8)
C7 0.0217(11) 0.0264(12) 0.0333(15) 0.0169(11) 0.0095(10) 0.0072(9)
C11 0.0387(14) 0.0285(13) 0.0336(17) 0.0079(12) 0.0098(12) 0.0090(11)
N1 0.0262(10) 0.0248(10) 0.0288(13) 0.0118(9) 0.0082(9) 0.0083(8)
C9 0.0294(12) 0.0327(14) 0.0332(16) 0.0178(12) 0.0082(11) 0.0087(11)
C4 0.0444(16) 0.0265(13) 0.058(2) 0.0106(14) 0.0124(15) 0.0083(12)
C1 0.0235(11) 0.0241(12) 0.0325(16) 0.0104(11) 0.0089(11) 0.0061(10)
C8 0.0205(11) 0.0286(12) 0.0303(15) 0.0144(11) 0.0086(10) 0.0071(10)
C12 0.0342(13) 0.0273(12) 0.0346(17) 0.0141(12) 0.0106(12) 0.0103(11)
C3 0.0477(16) 0.0356(14) 0.0398(19) 0.0048(13) 0.0133(14) 0.0085(13)
C2 0.0391(14) 0.0361(14) 0.0380(18) 0.0148(13) 0.0124(13) 0.0099(12)

loop_
_atom_type_symbol
_atom_type_description
_atom_type_scat_dispersion_real
_atom_type_scat_dispersion_imag
_atom_type_scat_source
C C 0.0033 0.0016 'International Tables Vol C Tables 4.2.6.8 and 6.1.1.4'
H H 0.0000 0.0000 'International Tables Vol C Tables 4.2.6.8 and 6.1.1.4'
N N 0.0061 0.0033 'International Tables Vol C Tables 4.2.6.8 and 6.1.1.4'
O O 0.0106 0.0060 'International Tables Vol C Tables 4.2.6.8 and 6.1.1.4'
Cu Cu 0.3201 1.2651 'International Tables Vol C Tables 4.2.6.8 and 6.1.1.4'
S S 0.1246 0.1234 'International Tables Vol C Tables 4.2.6.8 and 6.1.1.4'

loop_
_geom_angle_atom_site_label_1
_geom_angle_atom_site_label_2
_geom_angle_atom_site_label_3
_geom_angle
_geom_angle_site_symmetry_1
_geom_angle_site_symmetry_3
_geom_angle_publ_flag
O6 Cu N1 92.79(8) . . ?
O6 Cu OW 91.12(7) . . ?
N1 Cu OW 175.72(8) . . ?
O6 Cu N3 174.36(7) . . ?
N1 Cu N3 81.99(8) . . ?
OW Cu N3 94.17(7) . . ?
O6 Cu O3 88.39(6) . . ?
N1 Cu O3 97.51(7) . . ?
OW Cu O3 84.33(7) . . ?
N3 Cu O3 90.18(7) . . ?
O2 S2 O3 113.69(11) . . ?
O2 S2 O1 112.32(9) . . ?
O3 S2 O1 111.75(11) . . ?
O2 S2 C13 106.86(12) . . ?
O3 S2 C13 107.02(11) . . ?
O1 S2 C13 104.50(11) . . ?
O4 S1 O5 115.96(10) . . ?
O4 S1 O6 111.38(10) . . ?
O5 S1 O6 111.48(10) . . ?
O4 S1 C13 104.50(12) . . ?
O5 S1 C13 107.66(11) . . ?
O6 S1 C13 104.94(11) . . ?
S1 O6 Cu 127.84(10) . . ?
S2 O3 Cu 134.45(11) . . ?
Cu OW H1B 108.3(19) . . ?
Cu OW H1A 104.7(19) . . ?
H1B OW H1A 115.2(17) . . ?
C11 C10 C9 118.7(3) . . ?
C11 C10 H10 120.6 . . ?
C9 C10 H10 120.6 . . ?
C7 N2 C6 105.92(19) . . ?
S2 C13 S1 117.11(15) . . ?
S2 C13 H13A 108.0 . . ?
S1 C13 H13A 108.0 . . ?
S2 C13 H13B 108.0 . . ?
S1 C13 H13B 108.0 . . ?
H13A C13 H13B 107.3 . . ?
C4 C5 C6 116.9(2) . . ?
C4 C5 H5 121.5 . . ?
C6 C5 H5 121.5 . . ?
N2 C6 C5 131.7(2) . . ?
N2 C6 C1 106.8(2) . . ?
C5 C6 C1 121.6(3) . . ?
C12 N3 C8 117.5(2) . . ?
C12 N3 Cu 127.71(16) . . ?
C8 N3 Cu 114.82(16) . . ?
N1 C7 N2 113.3(2) . . ?
N1 C7 C8 120.09(19) . . ?
N2 C7 C8 126.6(2) . . ?
C12 C11 C10 120.0(2) . . ?
C12 C11 H11 120.0 . . ?
C10 C11 H11 120.0 . . ?
C7 N1 C1 106.55(18) . . ?
C7 N1 Cu 112.28(15) . . ?
C1 N1 Cu 141.04(17) . . ?
C8 C9 C10 118.4(2) . . ?
C8 C9 H9 120.8 . . ?
C10 C9 H9 120.8 . . ?
C5 C4 C3 121.9(3) . . ?
C5 C4 H4 119.0 . . ?
C3 C4 H4 119.0 . . ?
C2 C1 N1 131.8(2) . . ?
C2 C1 C6 120.6(2) . . ?
N1 C1 C6 107.5(2) . . ?
N3 C8 C9 123.2(2) . . ?
N3 C8 C7 110.8(2) . . ?
C9 C8 C7 126.0(2) . . ?
N3 C12 C11 122.3(2) . . ?
N3 C12 H12 118.9 . . ?
C11 C12 H12 118.9 . . ?
C2 C3 C4 121.3(3) . . ?
C2 C3 H3 119.3 . . ?
C4 C3 H3 119.3 . . ?
C3 C2 C1 117.6(2) . . ?
C3 C2 H2 121.2 . . ?
C1 C2 H2 121.2 . . ?

loop_
_geom_bond_atom_site_label_1
_geom_bond_atom_site_label_2
_geom_bond_distance
_geom_bond_site_symmetry_2
_geom_bond_publ_flag
Cu O6 1.9694(18) . ?
Cu N1 1.9821(17) . ?
Cu OW 1.9948(16) . ?
Cu N3 2.007(2) . ?
Cu O3 2.3803(16) . ?
S2 O2 1.4447(16) . ?
S2 O3 1.4482(18) . ?
S2 O1 1.4614(16) . ?
S2 C13 1.779(3) . ?
S1 O4 1.4299(19) . ?
S1 O5 1.4461(16) . ?
S1 O6 1.4765(17) . ?
S1 C13 1.783(2) . ?
OW H1B 0.843(9) . ?
OW H1A 0.848(9) . ?
C10 C11 1.381(3) . ?
C10 C9 1.383(4) . ?
C10 H10 0.9300 . ?
N2 C7 1.354(3) . ?
N2 C6 1.386(3) . ?
C13 H13A 0.9700 . ?
C13 H13B 0.9700 . ?
C5 C4 1.364(4) . ?
C5 C6 1.395(3) . ?
C5 H5 0.9300 . ?
C6 C1 1.409(3) . ?
N3 C12 1.340(3) . ?
N3 C8 1.360(3) . ?
C7 N1 1.312(3) . ?
C7 C8 1.473(3) . ?
C11 C12 1.363(4) . ?
C11 H11 0.9300 . ?
N1 C1 1.388(3) . ?
C9 C8 1.367(3) . ?
C9 H9 0.9300 . ?
C4 C3 1.405(4) . ?
C4 H4 0.9300 . ?
C1 C2 1.383(4) . ?
C12 H12 0.9300 . ?
C3 C2 1.380(4) . ?
C3 H3 0.9300 . ?
C2 H2 0.9300 . ?

loop_
_geom_torsion_atom_site_label_1
_geom_torsion_atom_site_label_2
_geom_torsion_atom_site_label_3
_geom_torsion_atom_site_label_4
_geom_torsion
_geom_torsion_site_symmetry_1
_geom_torsion_site_symmetry_2
_geom_torsion_site_symmetry_3
_geom_torsion_site_symmetry_4
_geom_torsion_publ_flag
O4 S1 O6 Cu -179.94(11) . . . . ?
O5 S1 O6 Cu 48.82(15) . . . . ?
C13 S1 O6 Cu -67.44(15) . . . . ?
N1 Cu O6 S1 127.55(13) . . . . ?
OW Cu O6 S1 -54.20(13) . . . . ?
N3 Cu O6 S1 105.4(7) . . . . ?
O3 Cu O6 S1 30.10(13) . . . . ?
O2 S2 O3 Cu -119.20(15) . . . . ?
O1 S2 O3 Cu 112.37(15) . . . . ?
C13 S2 O3 Cu -1.45(19) . . . . ?
O6 Cu O3 S2 9.96(15) . . . . ?
N1 Cu O3 S2 -82.64(16) . . . . ?
OW Cu O3 S2 101.24(16) . . . . ?
N3 Cu O3 S2 -164.59(16) . . . . ?
O2 S2 C13 S1 83.26(16) . . . . ?
O3 S2 C13 S1 -38.87(18) . . . . ?
O1 S2 C13 S1 -157.51(13) . . . . ?
O4 S1 C13 S2 -169.51(14) . . . . ?
O5 S1 C13 S2 -45.68(18) . . . . ?
O6 S1 C13 S2 73.19(17) . . . . ?
C7 N2 C6 C5 179.4(2) . . . . ?
C7 N2 C6 C1 0.4(2) . . . . ?
C4 C5 C6 N2 -178.7(2) . . . . ?
C4 C5 C6 C1 0.2(3) . . . . ?
O6 Cu N3 C12 -158.3(6) . . . . ?
N1 Cu N3 C12 179.4(2) . . . . ?
OW Cu N3 C12 1.3(2) . . . . ?
O3 Cu N3 C12 -83.05(19) . . . . ?
O6 Cu N3 C8 22.3(8) . . . . ?
N1 Cu N3 C8 -0.04(15) . . . . ?
OW Cu N3 C8 -178.15(15) . . . . ?
O3 Cu N3 C8 97.52(15) . . . . ?
C6 N2 C7 N1 0.1(3) . . . . ?
C6 N2 C7 C8 178.7(2) . . . . ?
C9 C10 C11 C12 0.2(4) . . . . ?
N2 C7 N1 C1 -0.5(3) . . . . ?
C8 C7 N1 C1 -179.22(18) . . . . ?
N2 C7 N1 Cu 176.37(14) . . . . ?
C8 C7 N1 Cu -2.4(3) . . . . ?
O6 Cu N1 C7 -176.57(15) . . . . ?
OW Cu N1 C7 27.5(11) . . . . ?
N3 Cu N1 C7 1.29(15) . . . . ?
O3 Cu N1 C7 -87.83(16) . . . . ?
O6 Cu N1 C1 -1.4(2) . . . . ?
OW Cu N1 C1 -157.3(9) . . . . ?
N3 Cu N1 C1 176.5(2) . . . . ?
O3 Cu N1 C1 87.4(2) . . . . ?
C11 C10 C9 C8 -0.3(4) . . . . ?
C6 C5 C4 C3 1.1(4) . . . . ?
C7 N1 C1 C2 -176.8(2) . . . . ?
Cu N1 C1 C2 7.8(4) . . . . ?
C7 N1 C1 C6 0.7(2) . . . . ?
Cu N1 C1 C6 -174.67(17) . . . . ?
N2 C6 C1 C2 177.2(2) . . . . ?
C5 C6 C1 C2 -1.9(3) . . . . ?
N2 C6 C1 N1 -0.7(2) . . . . ?
C5 C6 C1 N1 -179.8(2) . . . . ?
C12 N3 C8 C9 -0.1(3) . . . . ?
Cu N3 C8 C9 179.41(17) . . . . ?
C12 N3 C8 C7 179.44(19) . . . . ?
Cu N3 C8 C7 -1.1(2) . . . . ?
C10 C9 C8 N3 0.2(3) . . . . ?
C10 C9 C8 C7 -179.2(2) . . . . ?
N1 C7 C8 N3 2.3(3) . . . . ?
N2 C7 C8 N3 -176.2(2) . . . . ?
N1 C7 C8 C9 -178.2(2) . . . . ?
N2 C7 C8 C9 3.3(4) . . . . ?
C8 N3 C12 C11 0.0(3) . . . . ?
Cu N3 C12 C11 -179.45(17) . . . . ?
C10 C11 C12 N3 0.0(4) . . . . ?
C5 C4 C3 C2 -0.7(4) . . . . ?
C4 C3 C2 C1 -1.0(4) . . . . ?
N1 C1 C2 C3 179.5(2) . . . . ?
C6 C1 C2 C3 2.2(3) . . . . ?
